data_4078561
loop_
_publ_author_name
'Wang, Sunewang Rixin'
'Xie, Zuowei'

_publ_section_title
;
 Formal Insertion ofo-Carborynes into Ferrocenyl C--H Bonds: A Simple
 Access too-Carboranylferrocenes
;
_journal_issue 12
_journal_name_full Organometallics
_journal_page_first 4544
_journal_paper_doi 10.1021/om300324n
_journal_volume 31
_journal_year 2012
_chemical_formula_sum 'C14 H24 B10 Fe'
_chemical_formula_weight 356.28
_chemical_name_systematic
; 
 ? 
;
_space_group_IT_number 62
_symmetry_cell_setting orthorhombic
_symmetry_space_group_name_Hall '-P 2ac 2n'
_symmetry_space_group_name_H-M 'P n m a'
_atom_sites_solution_hydrogens geom
_atom_sites_solution_primary direct
_atom_sites_solution_secondary difmap
_audit_creation_method SHELXL-97
_cell_angle_alpha 90.00
_cell_angle_beta 90.00
_cell_angle_gamma 90.00
_cell_formula_units_Z 4
_cell_length_a 13.8700(10)
_cell_length_b 10.9081(8)
_cell_length_c 12.6168(9)
_cell_measurement_reflns_used 209
_cell_measurement_temperature 296(2)
_cell_measurement_theta_max 15
_cell_measurement_theta_min 15
_cell_volume 1908.9(2)
_computing_cell_refinement 'BRUKER KAPPA APEXII DUO DIFFRACTOMETER'
_computing_data_collection 'BRUKER KAPPA APEXII DUO DIFFRACTOMETER'
_computing_data_reduction 'BRUKER KAPPA APEXII DUO DIFFRACTOMETER'
_computing_molecular_graphics 'SIEMENS SHELXTL'
_computing_publication_material 'SIEMENS SHELXTL'
_computing_structure_refinement 'SHELXL-97 (Sheldrick, 2008)'
_computing_structure_solution 'SHELXS-97 (Sheldrick, 2008)'
_diffrn_ambient_temperature 296(2)
_diffrn_measured_fraction_theta_full 0.997
_diffrn_measured_fraction_theta_max 0.997
_diffrn_measurement_device_type 'BRUKER KAPPA APEXII DUO DIFFRACTOMETER'
_diffrn_measurement_method 'PHI & OMEGA SCAN'
_diffrn_radiation_monochromator graphite
_diffrn_radiation_source 'fine-focus sealed tube'
_diffrn_radiation_type MoK\a
_diffrn_radiation_wavelength 0.71073
_diffrn_reflns_av_R_equivalents 0.0797
_diffrn_reflns_av_sigmaI/netI 0.0409
_diffrn_reflns_limit_h_max 16
_diffrn_reflns_limit_h_min -16
_diffrn_reflns_limit_k_max 13
_diffrn_reflns_limit_k_min -13
_diffrn_reflns_limit_l_max 15
_diffrn_reflns_limit_l_min -15
_diffrn_reflns_number 16155
_diffrn_reflns_theta_full 25.25
_diffrn_reflns_theta_max 25.25
_diffrn_reflns_theta_min 2.18
_exptl_absorpt_coefficient_mu 0.782
_exptl_absorpt_correction_T_max 0.7407
_exptl_absorpt_correction_T_min 0.6309
_exptl_absorpt_correction_type multi-scan
_exptl_crystal_colour orange
_exptl_crystal_density_diffrn 1.240
_exptl_crystal_density_method 'not measured'
_exptl_crystal_description block
_exptl_crystal_F_000 736
_exptl_crystal_size_max 0.50
_exptl_crystal_size_mid 0.40
_exptl_crystal_size_min 0.30
_refine_diff_density_max 0.221
_refine_diff_density_min -0.273
_refine_diff_density_rms 0.051
_refine_ls_extinction_method none
_refine_ls_goodness_of_fit_ref 1.057
_refine_ls_hydrogen_treatment riding
_refine_ls_matrix_type full
_refine_ls_number_parameters 127
_refine_ls_number_reflns 1818
_refine_ls_number_restraints 0
_refine_ls_restrained_S_all 1.057
_refine_ls_R_factor_all 0.0445
_refine_ls_R_factor_gt 0.0379
_refine_ls_shift/su_max 0.000
_refine_ls_shift/su_mean 0.000
_refine_ls_structure_factor_coef Fsqd
_refine_ls_weighting_details 'calc w=1/[\s^2^(Fo^2^)+(0.0640P)^2^+0.7410P] where P=(Fo^2^+2Fc^2^)/3'
_refine_ls_weighting_scheme calc
_refine_ls_wR_factor_gt 0.1048
_refine_ls_wR_factor_ref 0.1154
_reflns_number_gt 1582
_reflns_number_total 1818
_reflns_threshold_expression >2sigma(I)
_cod_data_source_file om300324n_si_002.cif
_cod_data_source_block 5b
_cod_depositor_comments
;
The following automatic conversions were performed:

'_symmetry_cell_setting' value 'Orthorhombic' changed to
'orthorhombic' according to
/home/saulius/struct/CIF-dictionaries/cif_core.dic dictionary named
'cif_core.dic' version 2.4.1 from 2010-06-29.

Automatic conversion script
Id: cif_fix_values 1891 2012-01-12 08:04:46Z andrius 
;
_cod_original_sg_symbol_H-M Pnma
_cod_database_code 4078561

loop_
_symmetry_equiv_pos_as_xyz
'x, y, z'
'-x+1/2, -y, z+1/2'
'-x, y+1/2, -z'
'x+1/2, -y+1/2, -z+1/2'
'-x, -y, -z'
'x-1/2, y, -z-1/2'
'x, -y-1/2, z'
'-x-1/2, y-1/2, z-1/2'

loop_
_atom_site_label
_atom_site_type_symbol
_atom_site_fract_x
_atom_site_fract_y
_atom_site_fract_z
_atom_site_U_iso_or_equiv
_atom_site_adp_type
_atom_site_occupancy
_atom_site_symmetry_multiplicity
_atom_site_calc_flag
_atom_site_refinement_flags
Fe1 Fe 0.39989(3) 0.2500 0.67080(3) 0.0430(2) Uani 1 2 d S
C1 C 0.32845(19) 0.2500 0.9140(2) 0.0377(6) Uani 1 2 d S
C2 C 0.2318(2) 0.2500 0.9914(2) 0.0435(7) Uani 1 2 d S
H2 H 0.1594 0.2500 0.9556 0.052 Uiso 1 2 calc SR
C11 C 0.48960(19) 0.1861(3) 0.5562(2) 0.0727(8) Uani 1 1 d .
H11 H 0.4716 0.1361 0.4999 0.087 Uiso 1 1 calc R
C12 C 0.5215(2) 0.1460(3) 0.6563(2) 0.0803(9) Uani 1 1 d .
H12 H 0.5285 0.0649 0.6777 0.096 Uiso 1 1 calc R
C13 C 0.5410(3) 0.2500 0.7179(3) 0.0801(14) Uani 1 2 d S
H13 H 0.5629 0.2500 0.7876 0.096 Uiso 1 2 calc SR
C14 C 0.26719(17) 0.1862(2) 0.63098(19) 0.0590(6) Uani 1 1 d .
H14 H 0.2529 0.1364 0.5733 0.071 Uiso 1 1 calc R
C15 C 0.29258(17) 0.1451(2) 0.73338(17) 0.0507(5) Uani 1 1 d .
H15 H 0.2979 0.0638 0.7548 0.061 Uiso 1 1 calc R
C16 C 0.3086(2) 0.2500 0.7981(2) 0.0392(6) Uani 1 2 d S
C17 C 0.5520(3) 0.2500 1.1399(4) 0.114(2) Uani 1 2 d S
H17A H 0.5805 0.1707 1.1297 0.171 Uiso 0.50 1 calc PR
H17B H 0.5501 0.2686 1.2143 0.171 Uiso 0.50 1 calc PR
H17C H 0.5898 0.3107 1.1038 0.171 Uiso 0.50 1 calc PR
C18 C 0.3423(4) 0.2500 1.3020(3) 0.0892(14) Uani 1 2 d S
H18A H 0.3238 0.1707 1.3279 0.134 Uiso 0.50 1 calc PR
H18B H 0.2985 0.3108 1.3287 0.134 Uiso 0.50 1 calc PR
H18C H 0.4065 0.2686 1.3253 0.134 Uiso 0.50 1 calc PR
B3 B 0.29641(19) 0.1182(2) 0.98181(19) 0.0478(6) Uani 1 1 d .
H3 H 0.2715 0.0336 0.9432 0.057 Uiso 1 1 calc R
B4 B 0.41753(19) 0.1688(3) 0.9742(2) 0.0525(6) Uani 1 1 d .
H4 H 0.4725 0.1159 0.9310 0.063 Uiso 1 1 calc R
B5 B 0.2476(2) 0.1695(3) 1.1044(2) 0.0534(6) Uani 1 1 d .
H5 H 0.1910 0.1174 1.1457 0.064 Uiso 1 1 calc R
B6 B 0.3683(2) 0.1187(3) 1.0970(2) 0.0576(7) Uani 1 1 d .
H6 H 0.3916 0.0326 1.1344 0.069 Uiso 1 1 calc R
B7 B 0.4449(3) 0.2500 1.0934(3) 0.0646(11) Uani 1 2 d S
B8 B 0.3389(3) 0.2500 1.1749(3) 0.0582(10) Uani 1 2 d S

loop_
_atom_site_aniso_label
_atom_site_aniso_U_11
_atom_site_aniso_U_22
_atom_site_aniso_U_33
_atom_site_aniso_U_23
_atom_site_aniso_U_13
_atom_site_aniso_U_12
Fe1 0.0413(3) 0.0536(3) 0.0340(3) 0.000 -0.00166(15) 0.000
C1 0.0399(14) 0.0361(13) 0.0371(14) 0.000 -0.0020(11) 0.000
C2 0.0424(15) 0.0503(16) 0.0378(14) 0.000 -0.0014(12) 0.000
C11 0.0595(15) 0.110(2) 0.0487(13) -0.0133(13) 0.0081(11) 0.0094(14)
C12 0.0567(16) 0.110(2) 0.0746(18) 0.0094(17) 0.0091(13) 0.0283(16)
C13 0.0415(19) 0.154(5) 0.0448(19) 0.000 0.0010(15) 0.000
C14 0.0539(13) 0.0816(16) 0.0414(11) -0.0096(11) -0.0061(10) -0.0141(12)
C15 0.0587(13) 0.0507(12) 0.0427(11) -0.0056(9) 0.0002(9) -0.0142(10)
C16 0.0402(14) 0.0403(14) 0.0372(13) 0.000 -0.0025(12) 0.000
C17 0.061(3) 0.204(7) 0.076(3) 0.000 -0.029(2) 0.000
C18 0.097(3) 0.127(4) 0.0428(19) 0.000 -0.012(2) 0.000
B3 0.0604(15) 0.0401(12) 0.0428(12) 0.0052(10) 0.0003(11) -0.0018(11)
B4 0.0459(13) 0.0658(17) 0.0458(13) 0.0048(12) -0.0034(10) 0.0154(12)
B5 0.0593(15) 0.0608(15) 0.0402(13) 0.0074(11) 0.0019(11) -0.0031(12)
B6 0.0657(16) 0.0627(15) 0.0443(13) 0.0109(12) -0.0061(12) 0.0133(13)
B7 0.052(2) 0.095(3) 0.047(2) 0.000 -0.0138(17) 0.000
B8 0.061(2) 0.078(3) 0.0358(18) 0.000 -0.0068(15) 0.000

loop_
_atom_type_symbol
_atom_type_description
_atom_type_scat_dispersion_real
_atom_type_scat_dispersion_imag
_atom_type_scat_source
C C 0.0033 0.0016 'International Tables Vol C Tables 4.2.6.8 and 6.1.1.4'
H H 0.0000 0.0000 'International Tables Vol C Tables 4.2.6.8 and 6.1.1.4'
B B 0.0013 0.0007 'International Tables Vol C Tables 4.2.6.8 and 6.1.1.4'
Fe Fe 0.3463 0.8444 'International Tables Vol C Tables 4.2.6.8 and 6.1.1.4'

loop_
_geom_angle_atom_site_label_1
_geom_angle_atom_site_label_2
_geom_angle_atom_site_label_3
_geom_angle
_geom_angle_site_symmetry_1
_geom_angle_site_symmetry_3
C11 Fe1 C11 40.13(18) . 7_565
C11 Fe1 C14 119.78(10) . 7_565
C11 Fe1 C14 105.16(11) 7_565 7_565
C11 Fe1 C14 105.16(11) . .
C11 Fe1 C14 119.78(10) 7_565 .
C14 Fe1 C14 40.10(15) 7_565 .
C11 Fe1 C15 122.08(11) . .
C11 Fe1 C15 156.43(10) 7_565 .
C14 Fe1 C15 68.05(10) 7_565 .
C14 Fe1 C15 40.62(10) . .
C11 Fe1 C15 156.43(10) . 7_565
C11 Fe1 C15 122.08(11) 7_565 7_565
C14 Fe1 C15 40.63(10) 7_565 7_565
C14 Fe1 C15 68.05(10) . 7_565
C15 Fe1 C15 68.35(13) . 7_565
C11 Fe1 C12 40.46(11) . .
C11 Fe1 C12 67.70(12) 7_565 .
C14 Fe1 C12 156.54(12) 7_565 .
C14 Fe1 C12 122.43(14) . .
C15 Fe1 C12 109.06(13) . .
C15 Fe1 C12 161.99(11) 7_565 .
C11 Fe1 C12 67.70(12) . 7_565
C11 Fe1 C12 40.46(11) 7_565 7_565
C14 Fe1 C12 122.43(14) 7_565 7_565
C14 Fe1 C12 156.54(12) . 7_565
C15 Fe1 C12 161.99(11) . 7_565
C15 Fe1 C12 109.06(13) 7_565 7_565
C12 Fe1 C12 67.5(2) . 7_565
C11 Fe1 C13 67.71(12) . .
C11 Fe1 C13 67.71(12) 7_565 .
C14 Fe1 C13 159.89(8) 7_565 .
C14 Fe1 C13 159.89(8) . .
C15 Fe1 C13 125.92(10) . .
C15 Fe1 C13 125.92(10) 7_565 .
C12 Fe1 C13 40.12(12) . .
C12 Fe1 C13 40.12(11) 7_565 .
C11 Fe1 C16 159.79(9) . .
C11 Fe1 C16 159.79(9) 7_565 .
C14 Fe1 C16 68.46(10) 7_565 .
C14 Fe1 C16 68.46(10) . .
C15 Fe1 C16 40.79(7) . .
C15 Fe1 C16 40.79(7) 7_565 .
C12 Fe1 C16 125.61(10) . .
C12 Fe1 C16 125.61(10) 7_565 .
C13 Fe1 C16 111.37(13) . .
C16 C1 C2 115.4(2) . .
C16 C1 B4 125.02(19) . 7_565
C2 C1 B4 108.94(18) . 7_565
C16 C1 B4 125.03(19) . .
C2 C1 B4 108.94(18) . .
B4 C1 B4 62.8(2) 7_565 .
C16 C1 B3 115.99(13) . 7_565
C2 C1 B3 60.09(12) . 7_565
B4 C1 B3 62.16(14) 7_565 7_565
B4 C1 B3 113.49(19) . 7_565
C16 C1 B3 115.99(13) . .
C2 C1 B3 60.09(12) . .
B4 C1 B3 113.49(19) 7_565 .
B4 C1 B3 62.16(14) . .
B3 C1 B3 112.3(2) 7_565 .
C1 C2 B5 113.08(19) . 7_565
C1 C2 B5 113.08(19) . .
B5 C2 B5 62.6(2) 7_565 .
C1 C2 B3 62.05(12) . 7_565
B5 C2 B3 63.36(14) 7_565 7_565
B5 C2 B3 115.6(2) . 7_565
C1 C2 B3 62.05(12) . .
B5 C2 B3 115.6(2) 7_565 .
B5 C2 B3 63.36(13) . .
B3 C2 B3 115.6(2) 7_565 .
C11 C11 C12 108.1(2) 7_565 .
C11 C11 Fe1 69.94(9) 7_565 .
C12 C11 Fe1 70.17(15) . .
C13 C12 C11 107.8(3) . .
C13 C12 Fe1 70.08(19) . .
C11 C12 Fe1 69.37(16) . .
C12 C13 C12 108.1(4) . 7_565
C12 C13 Fe1 69.81(18) . .
C12 C13 Fe1 69.81(18) 7_565 .
C14 C14 C15 108.49(14) 7_565 .
C14 C14 Fe1 69.95(8) 7_565 .
C15 C14 Fe1 69.90(12) . .
C14 C15 C16 108.0(2) . .
C14 C15 Fe1 69.47(13) . .
C16 C15 Fe1 69.93(14) . .
C15 C16 C15 107.1(3) . 7_565
C15 C16 C1 126.34(13) . .
C15 C16 C1 126.34(13) 7_565 .
C15 C16 Fe1 69.28(14) . .
C15 C16 Fe1 69.28(14) 7_565 .
C1 C16 Fe1 131.0(2) . .
C2 B3 C1 57.86(14) . .
C2 B3 B6 103.73(18) . .
C1 B3 B6 105.06(19) . .
C2 B3 B4 103.95(18) . .
C1 B3 B4 58.05(14) . .
B6 B3 B4 60.47(15) . .
C2 B3 B5 58.05(15) . .
C1 B3 B5 105.46(17) . .
B6 B3 B5 59.83(15) . .
B4 B3 B5 108.09(19) . .
C1 B4 B3 59.79(13) . .
C1 B4 B4 58.59(11) . 7_565
B3 B4 B4 108.15(12) . 7_565
C1 B4 B6 105.68(19) . .
B3 B4 B6 59.53(16) . .
B4 B4 B6 107.88(13) 7_565 .
C1 B4 B7 105.82(19) . .
B3 B4 B7 108.1(2) . .
B4 B4 B7 60.29(11) 7_565 .
B6 B4 B7 60.03(17) . .
C2 B5 B5 58.68(11) . 7_565
C2 B5 B6 103.98(19) . .
B5 B5 B6 108.28(13) 7_565 .
C2 B5 B3 58.59(13) . .
B5 B5 B3 108.33(12) 7_565 .
B6 B5 B3 59.62(15) . .
C2 B5 B8 104.96(18) . .
B5 B5 B8 60.43(11) 7_565 .
B6 B5 B8 60.43(17) . .
B3 B5 B8 108.6(2) . .
B3 B6 B5 60.55(15) . .
B3 B6 B4 60.00(14) . .
B5 B6 B4 108.28(18) . .
B3 B6 B7 108.6(2) . .
B5 B6 B7 108.3(2) . .
B4 B6 B7 60.19(19) . .
B3 B6 B8 109.1(2) . .
B5 B6 B8 60.15(19) . .
B4 B6 B8 108.7(2) . .
B7 B6 B8 60.4(2) . .
C17 B7 B6 123.01(16) . .
C17 B7 B6 123.01(16) . 7_565
B6 B7 B6 106.8(3) . 7_565
C17 B7 B4 120.5(3) . .
B6 B7 B4 59.78(15) . .
B6 B7 B4 107.0(2) 7_565 .
C17 B7 B4 120.5(3) . 7_565
B6 B7 B4 107.0(2) . 7_565
B6 B7 B4 59.78(15) 7_565 7_565
B4 B7 B4 59.4(2) . 7_565
C17 B7 B8 123.5(3) . .
B6 B7 B8 59.82(17) . .
B6 B7 B8 59.82(17) 7_565 .
B4 B7 B8 108.0(2) . .
B4 B7 B8 108.0(2) 7_565 .
C18 B8 B5 121.4(3) . .
C18 B8 B5 121.4(3) . 7_565
B5 B8 B5 59.1(2) . 7_565
C18 B8 B6 122.96(15) . .
B5 B8 B6 59.42(15) . .
B5 B8 B6 106.5(2) 7_565 .
C18 B8 B6 122.96(15) . 7_565
B5 B8 B6 106.5(2) . 7_565
B5 B8 B6 59.42(15) 7_565 7_565
B6 B8 B6 106.8(3) . 7_565
C18 B8 B7 123.3(4) . .
B5 B8 B7 107.3(2) . .
B5 B8 B7 107.3(2) 7_565 .
B6 B8 B7 59.80(16) . .
B6 B8 B7 59.80(16) 7_565 .

loop_
_geom_bond_atom_site_label_1
_geom_bond_atom_site_label_2
_geom_bond_distance
_geom_bond_site_symmetry_2
Fe1 C11 2.031(2) .
Fe1 C11 2.031(2) 7_565
Fe1 C14 2.031(2) 7_565
Fe1 C14 2.031(2) .
Fe1 C15 2.037(2) .
Fe1 C15 2.037(2) 7_565
Fe1 C12 2.041(3) .
Fe1 C12 2.041(3) 7_565
Fe1 C13 2.045(4) .
Fe1 C16 2.045(3) .
C1 C16 1.488(4) .
C1 C2 1.659(4) .
C1 B4 1.699(3) 7_565
C1 B4 1.699(3) .
C1 B3 1.731(3) 7_565
C1 B3 1.731(3) .
C2 B5 1.689(3) 7_565
C2 B5 1.689(3) .
C2 B3 1.698(3) 7_565
C2 B3 1.698(3) .
C11 C11 1.393(6) 7_565
C11 C12 1.408(4) .
C12 C13 1.401(4) .
C13 C12 1.402(4) 7_565
C14 C14 1.392(5) 7_565
C14 C15 1.412(3) .
C15 C16 1.423(3) .
C16 C15 1.423(3) 7_565
C17 B7 1.597(6) .
C18 B8 1.603(5) .
B3 B6 1.762(4) .
B3 B4 1.771(4) .
B3 B5 1.779(4) .
B4 B4 1.771(6) 7_565
B4 B6 1.779(4) .
B4 B7 1.787(4) .
B5 B5 1.756(6) 7_565
B5 B6 1.766(4) .
B5 B8 1.779(4) .
B6 B7 1.784(4) .
B6 B8 1.784(4) .
B7 B6 1.784(4) 7_565
B7 B4 1.787(4) 7_565
B7 B8 1.794(6) .
B8 B5 1.779(4) 7_565
B8 B6 1.784(4) 7_565
